data_2100737
loop_
_publ_author_name
'Lindqvist, O.'
'Sj\"oberg, J.'
'Hull, S.'
'Pompe, R.'

_publ_section_title
;
 Structural changes in O'-sialons,
 Si~2{-~<i>x</i>}Al~<i>x~</i>N~2{-~<i>x</i>}O~1+<i>x~</i>, 0.04 {\/leq}
 <i>x</i> {\/leq} 0.40
;
_journal_issue 5
_journal_name_full 'Acta Crystallographica Section B'
_journal_page_first 672
_journal_page_last 678
_journal_paper_doi 10.1107/S0108768191004883
_journal_volume 47
_journal_year 1991
_chemical_formula_sum 'Al0.16 N1.84 O1.16 Si1.84'
_chemical_formula_weight 100.33
_symmetry_cell_setting orthorhombic
_symmetry_space_group_name_Hall 'C 2c -2'
_symmetry_space_group_name_H-M 'C m c 21'
_cell_angle_alpha 90
_cell_angle_beta 90
_cell_angle_gamma 90
_cell_formula_units_Z 4
_cell_length_a 8.8967(8)
_cell_length_b 5.4947(4)
_cell_length_c 4.8581(4)
_cell_volume 237.49(3)
_diffrn_radiation_type Cu
_diffrn_radiation_wavelength 1.540598
_exptl_crystal_density_diffrn 2.805
_cod_data_source_file ab0203.cif
_cod_data_source_block ab0203b
_cod_original_cell_volume 237.60
_cod_database_code 2100737

loop_
_atom_site_label
_atom_site_fract_x
_atom_site_fract_y
_atom_site_fract_z
Si_Al .1771(2) .1506(4) .2808(6)
N_O(1) .21820(10) .1246(2) .6270(5)
O(2) .0 .2136(4) .23
